data_7715010
loop_
_publ_author_name
'Said, Amir'
'Chen, Guanjie'
'Zhang, Guanyun'
'Wang, Dexin'
'Liu, Yanshu'
'Gao, Fangfang'
'Wang, Guo'
'Tung, Chen-Ho'
'Wang, Yifeng'

_publ_section_title
;
 Enhancing the photocatalytic performance of a rutile unit featuring a
 titanium-oxide cluster by Pb<sup>2+</sup> doping.
;
_journal_issue 8
_journal_name_full 'Dalton transactions (Cambridge, England : 2003)'
_journal_page_first 3666
_journal_page_last 3674
_journal_paper_doi 10.1039/d3dt03865c
_journal_volume 53
_journal_year 2024
_chemical_formula_moiety 'C84 H66 N12 O55 Pb2 Ti12'
_chemical_formula_sum 'C84 H66 N12 O55 Pb2 Ti12'
_chemical_formula_weight 3112.343
_space_group_crystal_system trigonal
_space_group_IT_number 148
_space_group_name_Hall '-R 3'
_space_group_name_H-M_alt 'R -3 :H'
_symmetry_Int_Tables_number 148
_atom_sites_solution_primary dual
_audit_creation_date 2023-10-19
_audit_creation_method
;
Olex2 1.5
(compiled 2023.08.24 svn.re1ec1418 for OlexSys, GUI svn.r6817)
;
_audit_update_record
;
2023-11-07 deposited with the CCDC.	2024-01-09 downloaded from the CCDC.
;
_cell_angle_alpha 90
_cell_angle_beta 90
_cell_angle_gamma 120
_cell_formula_units_Z 3
_cell_length_a 25.8671(7)
_cell_length_b 25.8671(7)
_cell_length_c 15.5089(4)
_cell_measurement_reflns_used 3958
_cell_measurement_temperature 172.99
_cell_measurement_theta_max 76.46
_cell_measurement_theta_min 4.87
_cell_volume 8986.8(4)
_computing_molecular_graphics 'Olex2 1.5 (Dolomanov et al., 2009)'
_computing_publication_material 'Olex2 1.5 (Dolomanov et al., 2009)'
_computing_structure_refinement 'olex2.refine 1.5 (Bourhis et al., 2015)'
_computing_structure_solution 'SHELXT 2018/2 (Sheldrick, 2018)'
_diffrn_ambient_temperature 172.99
_diffrn_measured_fraction_theta_full 0.9881
_diffrn_measured_fraction_theta_max 0.9426
_diffrn_measurement_device_type multi-scan
_diffrn_radiation_wavelength 1.54184
_diffrn_reflns_av_R_equivalents 0.0541
_diffrn_reflns_av_unetI/netI 0.0492
_diffrn_reflns_Laue_measured_fraction_full 0.9881
_diffrn_reflns_Laue_measured_fraction_max 0.9426
_diffrn_reflns_limit_h_max 31
_diffrn_reflns_limit_h_min -27
_diffrn_reflns_limit_k_max 25
_diffrn_reflns_limit_k_min -31
_diffrn_reflns_limit_l_max 18
_diffrn_reflns_limit_l_min -15
_diffrn_reflns_number 10649
_diffrn_reflns_point_group_measured_fraction_full 0.9881
_diffrn_reflns_point_group_measured_fraction_max 0.9426
_diffrn_reflns_theta_full 67.6840
_diffrn_reflns_theta_max 76.46
_diffrn_reflns_theta_min 4.87
_exptl_absorpt_coefficient_mu 12.573
_exptl_absorpt_correction_T_max 1.0000
_exptl_absorpt_correction_T_min 0.60034
_exptl_absorpt_correction_type multi-scan
_exptl_absorpt_process_details 'CrysAlisPro 1.171.19a (Rigako Oxford Diffraction)'
_exptl_crystal_colour colourless
_exptl_crystal_colour_primary colourless
_exptl_crystal_density_diffrn 1.725
_exptl_crystal_description block
_exptl_crystal_F_000 4572.916
_exptl_crystal_preparation Solvothermal
_exptl_crystal_recrystallization_method Solvothermal
_exptl_crystal_size_max 0.1
_exptl_crystal_size_mid 0.1
_exptl_crystal_size_min 0.1
_refine_diff_density_max 0.9894
_refine_diff_density_min -1.1565
_refine_diff_density_rms 0.1197
_refine_ls_d_res_high 0.7930
_refine_ls_d_res_low 9.0803
_refine_ls_goodness_of_fit_ref 1.0254
_refine_ls_hydrogen_treatment constr
_refine_ls_matrix_type full
_refine_ls_number_constraints 20
_refine_ls_number_parameters 250
_refine_ls_number_reflns 3958
_refine_ls_number_restraints 0
_refine_ls_restrained_S_all 1.0254
_refine_ls_R_factor_all 0.0398
_refine_ls_R_factor_gt 0.0367
_refine_ls_shift/su_max 0.0010
_refine_ls_shift/su_mean 0.0000
_refine_ls_structure_factor_coef Fsqd
_refine_ls_weighting_details 'w=1/[\s^2^(Fo^2^)+(0.0489P)^2^+34.5662P] where P=(Fo^2^+2Fc^2^)/3'
_refine_ls_weighting_scheme calc
_refine_ls_wR_factor_gt 0.0951
_refine_ls_wR_factor_ref 0.0971
_reflns_Friedel_coverage 0.0
_reflns_limit_h_max 27
_reflns_limit_h_min 0
_reflns_limit_k_max 28
_reflns_limit_k_min 0
_reflns_limit_l_max 18
_reflns_limit_l_min -18
_reflns_number_gt 3588
_reflns_number_total 3958
_reflns_threshold_expression I>=2u(I)
_cod_data_source_file d3dt03865c2.cif
_cod_data_source_block amir-20210521-1
_cod_depositor_comments 'Adding full bibliography for 7715010.cif.'
_cod_original_sg_symbol_H-M 'R -3'
_cod_database_code 7715010
_olex2_refinement_description
;
1. Fixed Uiso
 At 1.2 times of:
  All C(H) groups
 At 1.5 times of:
  All C(H,H,H) groups
2.a Aromatic/amide H refined with riding coordinates:
 C3(H3), C4(H4), C5(H5), C6(H6), C7(H7), C8(H8), C9(H9), C10(H10)
2.b Idealised Me refined as rotating group:
 C14(H14a,H14b,H14c)
;
_smtbx_masks_void_probe_radius 1.2
_smtbx_masks_void_truncation_radius 1.2
_olex2_submission_special_instructions 'No special instructions were received'

loop_
_space_group_symop_id
_space_group_symop_operation_xyz
1 x,y,z
2 -y,x-y,z
3 -x+y,-x,z
4 -x,-y,-z
5 y,-x+y,-z
6 x-y,x,-z
7 x+1/3,y+2/3,z+2/3
8 -y+1/3,x-y+2/3,z+2/3
9 -x+y+1/3,-x+2/3,z+2/3
10 -x+1/3,-y+2/3,-z+2/3
11 y+1/3,-x+y+2/3,-z+2/3
12 x-y+1/3,x+2/3,-z+2/3
13 x+2/3,y+1/3,z+1/3
14 -y+2/3,x-y+1/3,z+1/3
15 -x+y+2/3,-x+1/3,z+1/3
16 -x+2/3,-y+1/3,-z+1/3
17 y+2/3,-x+y+1/3,-z+1/3
18 x-y+2/3,x+1/3,-z+1/3

loop_
_atom_site_label
_atom_site_type_symbol
_atom_site_fract_x
_atom_site_fract_y
_atom_site_fract_z
_atom_site_U_iso_or_equiv
_atom_site_adp_type
_atom_site_occupancy
_atom_site_site_symmetry_order
_atom_site_refinement_flags_posn
_atom_site_refinement_flags_adp
_atom_site_refinement_flags_occupancy
Pb1 Pb 0.3333333333333333 0.6666666666666666 0.524659(15) 0.03021(11) Uani 1.000000 3 S T P
O1 O 0.3333333333333333 0.6666666666666666 0.6666666666666666 0.066(3) Uani 1.000000 6 S T P
Ti1 Ti 0.48632(3) 0.70309(3) 0.55441(5) 0.02801(16) Uani 1.000000 1 . . .
Ti2 Ti 0.48618(3) 0.70553(3) 0.78407(4) 0.02793(16) Uani 1.000000 1 . . .
O2 O 0.45561(13) 0.75248(12) 0.54586(19) 0.0358(6) Uani 1.000000 1 . . .
O3 O 0.5036(2) 0.7113(2) 0.4208(3) 0.0741(12) Uani 1.000000 1 . . .
O4 O 0.5719(3) 0.7405(3) 0.3149(5) 0.135(3) Uani 1.000000 1 . . .
O5 O 0.50172(13) 0.70830(12) 0.66968(19) 0.0333(6) Uani 1.000000 1 . . .
O6 O 0.44421(12) 0.74561(12) 0.79306(18) 0.0311(6) Uani 1.000000 1 . . .
O7 O 0.56684(13) 0.78642(12) 0.8027(2) 0.0450(8) Uani 1.000000 1 . . .
O8 O 0.54310(12) 0.85781(13) 0.7927(2) 0.0436(7) Uani 1.000000 1 . . .
O9 O 0.49605(17) 0.70032(16) 0.9158(2) 0.0555(9) Uani 1.000000 1 . . .
O10 O 0.5336(3) 0.6739(3) 1.0268(3) 0.106(2) Uani 1.000000 1 . . .
N1 N 0.5812(2) 0.76769(17) 0.5371(3) 0.0623(14) Uani 1.000000 1 . . .
N2 N 0.54621(17) 0.66703(16) 0.8037(3) 0.0452(10) Uani 1.000000 1 . . .
C1 C 0.5571(3) 0.7402(3) 0.3914(4) 0.074(2) Uani 1.000000 1 . . .
C2 C 0.6039(3) 0.7716(3) 0.4587(4) 0.072(2) Uani 1.000000 1 . . .
C3 C 0.6588(4) 0.8001(3) 0.4404(6) 0.098(3) Uani 1.000000 1 . . .
H3 H 0.6705(4) 0.8058(3) 0.3815(6) 0.117(3) Uiso 1.000000 1 R . .
C4 C 0.7092(5) 0.8266(5) 0.5127(10) 0.143(5) Uani 1.000000 1 . . .
H4 H 0.7504(5) 0.8435(5) 0.4999(10) 0.172(6) Uiso 1.000000 1 R . .
C5 C 0.6881(4) 0.8232(4) 0.5959(8) 0.107(3) Uani 1.000000 1 . . .
H5 H 0.7149(4) 0.8401(4) 0.6430(8) 0.128(4) Uiso 1.000000 1 R . .
C6 C 0.6264(3) 0.7943(3) 0.6085(6) 0.084(2) Uani 1.000000 1 . . .
H6 H 0.6120(3) 0.7911(3) 0.6658(6) 0.100(3) Uiso 1.000000 1 R . .
C7 C 0.5715(2) 0.6507(2) 0.7407(5) 0.0587(14) Uani 1.000000 1 . . .
H7 H 0.5671(2) 0.6591(2) 0.6824(5) 0.0705(17) Uiso 1.000000 1 R . .
C8 C 0.6038(3) 0.6217(3) 0.7588(6) 0.082(2) Uani 1.000000 1 . . .
H8 H 0.6218(3) 0.6114(3) 0.7136(6) 0.098(3) Uiso 1.000000 1 R . .
C9 C 0.6090(3) 0.6086(3) 0.8420(7) 0.085(2) Uani 1.000000 1 . . .
H9 H 0.6291(3) 0.5874(3) 0.8556(7) 0.102(3) Uiso 1.000000 1 R . .
C10 C 0.5845(3) 0.6267(3) 0.9070(5) 0.076(2) Uani 1.000000 1 . . .
H10 H 0.5891(3) 0.6195(3) 0.9658(5) 0.092(3) Uiso 1.000000 1 R . .
C11 C 0.5535(2) 0.6556(2) 0.8847(4) 0.0556(14) Uani 1.000000 1 . . .
C12 C 0.5259(3) 0.6769(3) 0.9489(4) 0.0639(17) Uani 1.000000 1 . . .
C13 C 0.57863(19) 0.83974(19) 0.8054(3) 0.0431(10) Uani 1.000000 1 . . .
C14 C 0.6423(2) 0.8868(3) 0.8207(7) 0.095(3) Uani 1.000000 1 . . .
H14a H 0.6509(9) 0.890(2) 0.8826(7) 0.143(5) Uiso 1.000000 1 GR . .
H14b H 0.6688(3) 0.8760(15) 0.790(4) 0.143(5) Uiso 1.000000 1 GR . .
H14c H 0.6489(8) 0.9253(7) 0.799(4) 0.143(5) Uiso 1.000000 1 GR . .

loop_
_atom_site_aniso_label
_atom_site_aniso_U_11
_atom_site_aniso_U_22
_atom_site_aniso_U_33
_atom_site_aniso_U_12
_atom_site_aniso_U_13
_atom_site_aniso_U_23
Pb1 0.03079(12) 0.03079(12) 0.02906(15) 0.01539(6) -0.000000 0.000000
O1 0.086(4) 0.086(4) 0.025(4) 0.043(2) -0.000000 0.000000
Ti1 0.0229(3) 0.0233(3) 0.0391(4) 0.0126(3) 0.0082(3) 0.0021(3)
Ti2 0.0208(3) 0.0224(3) 0.0387(4) 0.0094(3) -0.0072(3) -0.0014(3)
O2 0.0407(16) 0.0269(14) 0.0432(15) 0.0195(13) 0.0087(12) 0.0055(12)
O3 0.087(3) 0.083(3) 0.067(2) 0.054(3) 0.039(2) 0.020(2)
O4 0.118(5) 0.129(5) 0.116(5) 0.031(4) 0.072(4) -0.007(4)
O5 0.0248(13) 0.0313(14) 0.0457(15) 0.0154(11) 0.0009(11) 0.0031(12)
O6 0.0249(13) 0.0261(13) 0.0417(14) 0.0124(11) -0.0067(11) -0.0063(11)
O7 0.0230(13) 0.0235(14) 0.085(2) 0.0092(11) -0.0144(14) -0.0035(14)
O8 0.0239(14) 0.0260(14) 0.079(2) 0.0111(12) -0.0126(14) -0.0077(14)
O9 0.055(2) 0.053(2) 0.0484(19) 0.0195(17) -0.0163(16) -0.0019(16)
O10 0.106(4) 0.154(6) 0.063(3) 0.069(4) -0.025(3) 0.017(3)
N1 0.074(3) 0.0215(17) 0.083(3) 0.017(2) 0.049(3) 0.0100(19)
N2 0.0325(18) 0.0259(17) 0.072(3) 0.0107(15) -0.0235(18) 0.0006(17)
C1 0.083(4) 0.057(3) 0.075(4) 0.028(3) 0.057(4) 0.015(3)
C2 0.089(5) 0.040(3) 0.078(4) 0.025(3) 0.051(4) 0.017(3)
C3 0.109(6) 0.066(4) 0.087(5) 0.020(4) 0.052(5) 0.015(4)
C4 0.089(7) 0.120(8) 0.212(13) 0.046(6) 0.092(8) 0.035(9)
C5 0.065(5) 0.094(6) 0.145(8) 0.027(4) 0.012(5) 0.008(6)
C6 0.059(4) 0.061(4) 0.124(6) 0.024(3) 0.017(4) 0.004(4)
C7 0.047(3) 0.046(3) 0.092(4) 0.031(2) -0.019(3) -0.014(3)
C8 0.059(4) 0.061(4) 0.142(7) 0.043(3) -0.024(4) -0.020(4)
C9 0.066(4) 0.057(4) 0.141(7) 0.037(3) -0.035(5) 0.004(4)
C10 0.053(3) 0.051(3) 0.105(5) 0.011(3) -0.031(4) 0.017(3)
C11 0.044(3) 0.033(2) 0.078(4) 0.011(2) -0.026(3) 0.009(2)
C12 0.052(3) 0.054(3) 0.067(3) 0.013(3) -0.028(3) 0.017(3)
C13 0.026(2) 0.028(2) 0.072(3) 0.0110(17) -0.013(2) -0.003(2)
C14 0.030(3) 0.037(3) 0.208(10) 0.008(2) -0.037(4) 0.002(4)

loop_
_atom_type_symbol
_atom_type_scat_dispersion_real
_atom_type_scat_dispersion_imag
_atom_type_scat_Cromer_Mann_a1
_atom_type_scat_Cromer_Mann_a2
_atom_type_scat_Cromer_Mann_a3
_atom_type_scat_Cromer_Mann_a4
_atom_type_scat_Cromer_Mann_b1
_atom_type_scat_Cromer_Mann_b2
_atom_type_scat_Cromer_Mann_b3
_atom_type_scat_Cromer_Mann_b4
_atom_type_scat_Cromer_Mann_c
_atom_type_scat_source
_atom_type_scat_dispersion_source
C 0.01788 0.00908 2.31000 1.02000 1.58860 0.86500 20.84390 10.20750 0.56870 51.65120 0.21560 'International Tables Volume C Table 6.1.1.4 (pp. 500-502)' 'Brennan, Cowan, Rev. Sci. Instrum., 1992, 63, 850'
H 0.00000 0.00000 0.49300 0.32291 0.14019 0.04081 10.51090 26.12570 3.14236 57.79970 0.00304 'International Tables Volume C Table 6.1.1.4 (pp. 500-502)' 'Brennan, Cowan, Rev. Sci. Instrum., 1992, 63, 850'
N 0.03110 0.01806 12.21260 3.13220 2.01250 1.16630 0.00570 9.89330 28.99750 0.58260 -11.52900 'International Tables Volume C Table 6.1.1.4 (pp. 500-502)' 'Brennan, Cowan, Rev. Sci. Instrum., 1992, 63, 850'
O 0.04960 0.03234 3.04850 2.28680 1.54630 0.86700 13.27710 5.70110 0.32390 32.90890 0.25080 'International Tables Volume C Table 6.1.1.4 (pp. 500-502)' 'Brennan, Cowan, Rev. Sci. Instrum., 1992, 63, 850'
Pb -3.92626 8.52469 31.06170 13.06370 18.44200 5.96960 0.69020 2.35760 8.61800 47.25790 13.41180 'International Tables Volume C Table 6.1.1.4 (pp. 500-502)' 'Brennan, Cowan, Rev. Sci. Instrum., 1992, 63, 850'
Ti 0.22040 1.81028 9.75950 7.35580 1.69910 1.90210 7.85080 0.50000 35.63380 116.10500 1.28070 'International Tables Volume C Table 6.1.1.4 (pp. 500-502)' 'Brennan, Cowan, Rev. Sci. Instrum., 1992, 63, 850'

loop_
_geom_angle_atom_site_label_1
_geom_angle_atom_site_label_2
_geom_angle_atom_site_label_3
_geom_angle
_geom_angle_site_symmetry_1
_geom_angle_site_symmetry_3
_geom_angle_publ_flag
O6 Pb1 O1 84.59(6) 16_566 . ?
O6 Pb1 O1 84.59(6) 18_556 . ?
O6 Pb1 O1 84.59(6) 17_456 . ?
O6 Pb1 O6 119.122(14) 18_556 16_566 ?
O6 Pb1 O6 119.122(17) 17_456 16_566 ?
O6 Pb1 O6 119.122(17) 18_556 17_456 ?
Pb1 O1 Pb1 180.0 16_566 . ?
O3 Ti1 O2 90.17(15) . . ?
O5 Ti1 O2 100.14(13) . . ?
O5 Ti1 O3 158.36(18) . . ?
O6 Ti1 O2 93.18(13) 17_456 . ?
O6 Ti1 O3 92.62(17) 17_456 . ?
O6 Ti1 O5 105.62(13) 17_456 . ?
O8 Ti1 O2 169.85(14) 17_456 . ?
O8 Ti1 O3 79.68(16) 17_456 . ?
O8 Ti1 O5 89.47(14) 17_456 . ?
O8 Ti1 O6 87.32(12) 17_456 17_456 ?
N1 Ti1 O2 99.88(15) . . ?
N1 Ti1 O3 72.6(2) . . ?
N1 Ti1 O5 86.79(17) . . ?
N1 Ti1 O6 160.18(14) . 17_456 ?
N1 Ti1 O8 77.22(14) . 17_456 ?
O5 Ti2 O2 98.16(13) . 17_456 ?
O6 Ti2 O2 94.86(13) . 17_456 ?
O6 Ti2 O5 103.49(13) . . ?
O7 Ti2 O2 168.95(13) . 17_456 ?
O7 Ti2 O5 90.30(14) . . ?
O7 Ti2 O6 90.02(12) . . ?
O9 Ti2 O2 89.11(14) . 17_456 ?
O9 Ti2 O5 159.34(15) . . ?
O9 Ti2 O6 95.08(15) . . ?
O9 Ti2 O7 80.58(15) . . ?
N2 Ti2 O2 91.19(13) . 17_456 ?
N2 Ti2 O5 87.77(15) . . ?
N2 Ti2 O6 166.28(14) . . ?
N2 Ti2 O7 82.00(12) . . ?
N2 Ti2 O9 72.69(16) . . ?
Ti2 O2 Ti1 162.45(19) 18_556 . ?
C1 O3 Ti1 121.4(5) . . ?
Ti2 O5 Ti1 157.15(18) . . ?
Ti1 O6 Pb1 108.17(11) 18_556 16_566 ?
Ti2 O6 Pb1 107.31(12) . 16_566 ?
Ti2 O6 Ti1 143.61(16) . 18_556 ?
C13 O7 Ti2 132.1(3) . . ?
C13 O8 Ti1 136.9(3) . 18_556 ?
C12 O9 Ti2 122.7(4) . . ?
C2 N1 Ti1 117.0(5) . . ?
C6 N1 Ti1 125.2(4) . . ?
C6 N1 C2 115.1(6) . . ?
C7 N2 Ti2 126.1(3) . . ?
C11 N2 Ti2 115.7(4) . . ?
C11 N2 C7 118.0(5) . . ?
O4 C1 O3 125.5(8) . . ?
C2 C1 O3 114.5(5) . . ?
C2 C1 O4 119.9(6) . . ?
C1 C2 N1 112.8(6) . . ?
C3 C2 N1 125.1(8) . . ?
C3 C2 C1 122.0(6) . . ?
H3 C3 C2 118.9(6) . . ?
C4 C3 C2 122.2(7) . . ?
C4 C3 H3 118.9(4) . . ?
H4 C4 C3 122.7(4) . . ?
C5 C4 C3 114.7(8) . . ?
C5 C4 H4 122.7(7) . . ?
H5 C5 C4 120.9(7) . . ?
C6 C5 C4 118.2(11) . . ?
C6 C5 H5 120.9(6) . . ?
C5 C6 N1 124.0(8) . . ?
H6 C6 N1 118.0(3) . . ?
H6 C6 C5 118.0(6) . . ?
H7 C7 N2 119.0(3) . . ?
C8 C7 N2 122.1(7) . . ?
C8 C7 H7 119.0(5) . . ?
H8 C8 C7 120.5(5) . . ?
C9 C8 C7 118.9(8) . . ?
C9 C8 H8 120.5(4) . . ?
H9 C9 C8 120.4(4) . . ?
C10 C9 C8 119.1(6) . . ?
C10 C9 H9 120.4(4) . . ?
H10 C10 C9 120.5(4) . . ?
C11 C10 C9 119.0(7) . . ?
C11 C10 H10 120.5(5) . . ?
C10 C11 N2 122.8(7) . . ?
C12 C11 N2 114.0(4) . . ?
C12 C11 C10 123.3(6) . . ?
O10 C12 O9 124.6(7) . . ?
C11 C12 O9 114.5(5) . . ?
C11 C12 O10 120.8(6) . . ?
O8 C13 O7 126.2(4) . . ?
C14 C13 O7 117.5(4) . . ?
C14 C13 O8 116.1(4) . . ?
H14a C14 C13 109.5 . . ?
H14b C14 C13 109.5 . . ?
H14b C14 H14a 109.5 . . ?
H14c C14 C13 109.5 . . ?
H14c C14 H14a 109.5 . . ?
H14c C14 H14b 109.5 . . ?

loop_
_geom_bond_atom_site_label_1
_geom_bond_atom_site_label_2
_geom_bond_distance
_geom_bond_site_symmetry_2
_geom_bond_publ_flag
Pb1 O1 2.2024(2) . ?
Pb1 O6 2.569(3) 16_566 ?
Pb1 O6 2.569(3) 17_456 ?
Pb1 O6 2.569(3) 18_556 ?
Ti1 O2 1.816(3) . ?
Ti1 O3 2.109(4) . ?
Ti1 O5 1.822(3) . ?
Ti1 O6 1.859(3) 17_456 ?
Ti1 O8 2.110(3) 17_456 ?
Ti1 N1 2.187(5) . ?
Ti2 O2 1.851(3) 17_456 ?
Ti2 O5 1.813(3) . ?
Ti2 O6 1.843(3) . ?
Ti2 O7 2.109(3) . ?
Ti2 O9 2.072(4) . ?
Ti2 N2 2.246(4) . ?
O3 C1 1.282(7) . ?
O4 C1 1.245(8) . ?
O7 C13 1.255(5) . ?
O8 C13 1.238(5) . ?
O9 C12 1.301(7) . ?
O10 C12 1.233(7) . ?
N1 C2 1.332(7) . ?
N1 C6 1.505(10) . ?
N2 C7 1.355(8) . ?
N2 C11 1.325(7) . ?
C1 C2 1.494(11) . ?
C2 C3 1.263(11) . ?
C3 H3 0.9500 . ?
C3 C4 1.591(17) . ?
C4 H4 0.9500 . ?
C4 C5 1.386(16) . ?
C5 H5 0.9500 . ?
C5 C6 1.397(11) . ?
C6 H6 0.9500 . ?
C7 H7 0.9500 . ?
C7 C8 1.402(8) . ?
C8 H8 0.9500 . ?
C8 C9 1.358(12) . ?
C9 H9 0.9500 . ?
C9 C10 1.390(12) . ?
C10 H10 0.9500 . ?
C10 C11 1.387(9) . ?
C11 C12 1.482(10) . ?
C13 C14 1.499(6) . ?
C14 H14a 0.9800 . ?
C14 H14b 0.9800 . ?
C14 H14c 0.9800 . ?

loop_
_geom_torsion_atom_site_label_1
_geom_torsion_atom_site_label_2
_geom_torsion_atom_site_label_3
_geom_torsion_atom_site_label_4
_geom_torsion
_geom_torsion_site_symmetry_1
_geom_torsion_site_symmetry_2
_geom_torsion_site_symmetry_3
_geom_torsion_site_symmetry_4
_geom_torsion_publ_flag
Ti1 O3 C1 O4 169.7(6) . . . . ?
Ti1 O3 C1 C2 -5.8(4) . . . . ?
Ti1 O8 C13 O7 10.4(5) 18_556 . . . ?
Ti1 O8 C13 C14 -173.0(6) 18_556 . . . ?
Ti1 N1 C2 C1 12.6(4) . . . . ?
Ti1 N1 C2 C3 -169.6(6) . . . . ?
Ti1 N1 C6 C5 163.3(6) . . . . ?
Ti2 O7 C13 O8 -3.9(5) . . . . ?
Ti2 O7 C13 C14 179.6(6) . . . . ?
Ti2 O9 C12 O10 178.8(5) . . . . ?
Ti2 O9 C12 C11 1.4(4) . . . . ?
Ti2 N2 C7 C8 -173.8(5) . . . . ?
Ti2 N2 C11 C10 173.9(4) . . . . ?
Ti2 N2 C11 C12 -6.7(3) . . . . ?
O3 C1 C2 N1 -4.8(6) . . . . ?
O3 C1 C2 C3 177.2(7) . . . . ?
O4 C1 C2 N1 179.4(7) . . . . ?
O4 C1 C2 C3 1.5(10) . . . . ?
O9 C12 C11 N2 3.8(5) . . . . ?
O9 C12 C11 C10 -176.7(4) . . . . ?
O10 C12 C11 N2 -173.7(6) . . . . ?
O10 C12 C11 C10 5.8(7) . . . . ?
N1 C2 C3 C4 10.2(9) . . . . ?
N1 C6 C5 C4 -1.5(9) . . . . ?
N2 C7 C8 C9 1.3(7) . . . . ?
N2 C11 C10 C9 -0.3(6) . . . . ?
C1 C2 C3 C4 -172.1(8) . . . . ?
C2 C3 C4 C5 -8.4(10) . . . . ?
C3 C4 C5 C6 3.9(11) . . . . ?
C7 C8 C9 C10 -3.0(7) . . . . ?
C8 C9 C10 C11 2.5(8) . . . . ?
C9 C10 C11 C12 -179.8(5) . . . . ?

loop_
_smtbx_masks_void_nr
_smtbx_masks_void_average_x
_smtbx_masks_void_average_y
_smtbx_masks_void_average_z
_smtbx_masks_void_volume
_smtbx_masks_void_count_electrons
_smtbx_masks_void_content
1 0.000 0.000 0.500 429.7 96.1 ?
2 0.015 0.286 0.676 10.5 0.0 ?
3 0.047 0.395 0.343 10.5 0.0 ?
4 -0.047 0.605 0.657 10.5 0.0 ?
5 -0.015 0.714 0.324 10.5 0.0 ?
6 0.061 0.681 0.991 10.5 0.0 ?
7 0.333 0.667 0.167 429.7 96.1 ?
8 0.272 0.985 0.676 10.5 0.0 ?
9 0.286 0.272 0.324 10.5 0.0 ?
10 0.319 0.380 -0.009 10.5 0.0 ?
11 0.348 0.953 0.343 10.5 0.0 ?
12 0.380 0.061 0.009 10.5 0.0 ?
13 0.395 0.348 0.657 10.5 0.0 ?
14 0.667 0.333 0.833 429.7 96.1 ?
15 0.605 0.652 0.343 10.5 0.0 ?
16 0.620 0.939 -0.009 10.5 0.0 ?
17 0.652 0.047 0.657 10.5 0.0 ?
18 0.681 0.620 0.009 10.5 0.0 ?
19 0.714 0.728 0.676 10.5 0.0 ?
20 0.728 0.015 0.324 10.5 0.0 ?
21 0.939 0.319 0.009 10.5 0.0 ?
